data_7212888
loop_
_publ_author_name
'Liang, Xiao-Qiang'
'Jia, Jiang-Tao'
'Wu, Tao'
'Li, Dong-Ping'
'Liu, Lei'
Tsolmon,
'Zhu, Guang-Shan'

_publ_section_title
;
 A spontaneously resoluted zinc--organic framework with nonlinear optical
 and ferroelectric properties generated from tetrazolate-ethyl ester
 ligand
;
_journal_issue 11
_journal_name_full CrystEngComm
_journal_page_first 3499
_journal_paper_doi 10.1039/c0ce00329h
_journal_volume 12
_journal_year 2010
_chemical_formula_moiety 'C20 H28 N16 O8 Zn2'
_chemical_formula_sum 'C20 H28 N16 O8 Zn2'
_chemical_formula_weight 751.32
_chemical_name_systematic
;
?
;
_space_group_IT_number 4
_symmetry_cell_setting monoclinic
_symmetry_space_group_name_Hall 'P 2yb'
_symmetry_space_group_name_H-M 'P 1 21 1'
_atom_sites_solution_hydrogens geom
_atom_sites_solution_primary direct
_atom_sites_solution_secondary difmap
_audit_creation_method SHELXL-97
_cell_angle_alpha 90.00
_cell_angle_beta 95.065(3)
_cell_angle_gamma 90.00
_cell_formula_units_Z 2
_cell_length_a 9.8604(15)
_cell_length_b 14.374(2)
_cell_length_c 10.3111(16)
_cell_measurement_reflns_used 1639
_cell_measurement_temperature 291(2)
_cell_measurement_theta_max 21.55
_cell_measurement_theta_min 2.43
_cell_volume 1455.7(4)
_computing_cell_refinement SMART
_computing_data_collection 'SMART (Bruker, 2000)'
_computing_data_reduction 'SAINT (Bruker, 2000)'
_computing_molecular_graphics SHELXTL
_computing_publication_material SHELXTL
_computing_structure_refinement SHELXTL
_computing_structure_solution 'SHELXTL (Bruker, 2000)'
_diffrn_ambient_temperature 291(2)
_diffrn_measured_fraction_theta_full 0.995
_diffrn_measured_fraction_theta_max 0.995
_diffrn_measurement_device_type 'Bruker Smart Aepex CCD'
_diffrn_measurement_method 'phi and omega scans'
_diffrn_radiation_monochromator graphite
_diffrn_radiation_source 'sealed tube'
_diffrn_radiation_type MoK\a
_diffrn_radiation_wavelength 0.71073
_diffrn_reflns_av_R_equivalents 0.0339
_diffrn_reflns_av_sigmaI/netI 0.0403
_diffrn_reflns_limit_h_max 11
_diffrn_reflns_limit_h_min -11
_diffrn_reflns_limit_k_max 13
_diffrn_reflns_limit_k_min -17
_diffrn_reflns_limit_l_max 12
_diffrn_reflns_limit_l_min -12
_diffrn_reflns_number 8701
_diffrn_reflns_theta_full 25.53
_diffrn_reflns_theta_max 25.53
_diffrn_reflns_theta_min 1.98
_exptl_absorpt_coefficient_mu 1.723
_exptl_absorpt_correction_T_max 0.7030
_exptl_absorpt_correction_T_min 0.6440
_exptl_absorpt_correction_type multi-scan
_exptl_absorpt_process_details 'SADABS; Bruker, 2000'
_exptl_crystal_colour colorless
_exptl_crystal_density_diffrn 1.714
_exptl_crystal_density_method 'not measured'
_exptl_crystal_description diamond-like
_exptl_crystal_F_000 768
_exptl_crystal_size_max 0.28
_exptl_crystal_size_mid 0.24
_exptl_crystal_size_min 0.22
_refine_diff_density_max 0.415
_refine_diff_density_min -0.855
_refine_diff_density_rms 0.096
_refine_ls_abs_structure_details 'Flack H D (1983), Acta Cryst. A39, 876-881'
_refine_ls_abs_structure_Flack 0.013(19)
_refine_ls_extinction_method none
_refine_ls_goodness_of_fit_ref 1.098
_refine_ls_hydrogen_treatment constr
_refine_ls_matrix_type full
_refine_ls_number_parameters 419
_refine_ls_number_reflns 4762
_refine_ls_number_restraints 1
_refine_ls_restrained_S_all 1.098
_refine_ls_R_factor_all 0.0583
_refine_ls_R_factor_gt 0.0553
_refine_ls_shift/su_max 0.000
_refine_ls_shift/su_mean 0.000
_refine_ls_structure_factor_coef Fsqd
_refine_ls_weighting_details 'calc w=1/[\s^2^(Fo^2^)+(0.09P)^2^+1.99P] where P=(Fo^2^+2Fc^2^)/3'
_refine_ls_weighting_scheme calc
_refine_ls_wR_factor_gt 0.1428
_refine_ls_wR_factor_ref 0.1441
_reflns_number_gt 4482
_reflns_number_total 4762
_reflns_threshold_expression >2sigma(I)
_cod_data_source_file c0ce00329h.txt
_cod_data_source_block 091104Am
_cod_depositor_comments
;
The following automatic conversions were performed:

'_symmetry_cell_setting' value 'Monoclinic' changed to 'monoclinic'
according to /home/saulius/struct/CIF-dictionaries/cif_core.dic
dictionary named 'cif_core.dic' version 2.4.2 from 2011-04-26.

Automatic conversion script
Id: cif_fix_values 1891 2012-01-12 08:04:46Z andrius 
;
_cod_original_sg_symbol_H-M 'P2(1) '
_cod_database_code 7212888

loop_
_symmetry_equiv_pos_as_xyz
'x, y, z'
'-x, y+1/2, -z'

loop_
_atom_site_label
_atom_site_type_symbol
_atom_site_fract_x
_atom_site_fract_y
_atom_site_fract_z
_atom_site_U_iso_or_equiv
_atom_site_adp_type
_atom_site_occupancy
_atom_site_symmetry_multiplicity
_atom_site_calc_flag
_atom_site_refinement_flags
C1 C 0.2980(7) 0.6078(6) 1.0031(7) 0.0306(15) Uani 1 1 d .
C2 C 0.4281(7) 0.5738(5) 0.9712(7) 0.0318(15) Uani 1 1 d .
H2A H 0.4876 0.5664 1.0506 0.038 Uiso 1 1 calc R
H2B H 0.4691 0.6192 0.9171 0.038 Uiso 1 1 calc R
C3 C 0.4160(7) 0.4830(5) 0.9010(7) 0.0337(16) Uani 1 1 d .
C4 C 0.5432(9) 0.3866(6) 0.7690(8) 0.044(2) Uani 1 1 d .
H4A H 0.5997 0.4047 0.7008 0.052 Uiso 1 1 calc R
H4B H 0.4527 0.3727 0.7290 0.052 Uiso 1 1 calc R
C5 C 0.6026(8) 0.3012(6) 0.8386(7) 0.0356(16) Uani 1 1 d .
H5A H 0.6907 0.3159 0.8808 0.053 Uiso 1 1 calc R
H5B H 0.6112 0.2522 0.7767 0.053 Uiso 1 1 calc R
H5C H 0.5436 0.2814 0.9026 0.053 Uiso 1 1 calc R
C6 C 0.4368(7) 0.8939(6) 0.7178(6) 0.0313(16) Uani 1 1 d .
C7 C 0.3558(7) 0.9568(5) 0.6278(7) 0.0325(16) Uani 1 1 d .
H7A H 0.2600 0.9462 0.6375 0.039 Uiso 1 1 calc R
H7B H 0.3719 0.9402 0.5393 0.039 Uiso 1 1 calc R
C8 C 0.3847(7) 1.0592(6) 0.6465(7) 0.0328(16) Uani 1 1 d .
C9 C 0.3094(8) 1.2100(6) 0.5893(7) 0.0396(18) Uani 1 1 d .
H9A H 0.3310 1.2270 0.6798 0.047 Uiso 1 1 calc R
H9B H 0.2235 1.2392 0.5594 0.047 Uiso 1 1 calc R
C10 C 0.4193(7) 1.2450(6) 0.5098(7) 0.0367(16) Uani 1 1 d .
H10A H 0.5066 1.2352 0.5568 0.055 Uiso 1 1 calc R
H10B H 0.4063 1.3103 0.4932 0.055 Uiso 1 1 calc R
H10C H 0.4153 1.2120 0.4287 0.055 Uiso 1 1 calc R
C11 C -0.0091(7) 0.8815(5) 0.7994(7) 0.0313(15) Uani 1 1 d .
C12 C 0.0332(7) 0.9135(6) 0.9310(7) 0.0326(15) Uani 1 1 d .
H12A H 0.0775 0.8622 0.9789 0.039 Uiso 1 1 calc R
H12B H -0.0477 0.9292 0.9734 0.039 Uiso 1 1 calc R
C13 C 0.1272(7) 0.9954(6) 0.9412(8) 0.0400(18) Uani 1 1 d .
C14 C 0.2087(8) 1.1179(7) 1.0801(8) 0.044(2) Uani 1 1 d .
H14A H 0.1709 1.1702 1.0297 0.053 Uiso 1 1 calc R
H14B H 0.3013 1.1073 1.0585 0.053 Uiso 1 1 calc R
C15 C 0.2054(8) 1.1358(6) 1.2239(8) 0.043(2) Uani 1 1 d .
H15A H 0.1127 1.1366 1.2454 0.064 Uiso 1 1 calc R
H15B H 0.2472 1.1947 1.2456 0.064 Uiso 1 1 calc R
H15C H 0.2542 1.0873 1.2722 0.064 Uiso 1 1 calc R
C16 C -0.2028(6) 1.1214(5) 0.5005(7) 0.0312(16) Uani 1 1 d .
C17 C -0.0806(7) 1.1613(5) 0.5753(7) 0.0345(17) Uani 1 1 d .
H17A H -0.0590 1.1242 0.6530 0.041 Uiso 1 1 calc R
H17B H -0.0039 1.1576 0.5228 0.041 Uiso 1 1 calc R
C18 C -0.0993(7) 1.2586(6) 0.6137(7) 0.0361(18) Uani 1 1 d .
C19 C 0.0130(9) 1.3780(7) 0.7447(9) 0.045(2) Uani 1 1 d .
H19A H 0.0848 1.3779 0.8154 0.054 Uiso 1 1 calc R
H19B H -0.0727 1.3877 0.7821 0.054 Uiso 1 1 calc R
C20 C 0.0364(9) 1.4567(7) 0.6551(9) 0.049(2) Uani 1 1 d .
H20A H 0.1123 1.4425 0.6063 0.073 Uiso 1 1 calc R
H20B H 0.0554 1.5123 0.7049 0.073 Uiso 1 1 calc R
H20C H -0.0436 1.4659 0.5963 0.073 Uiso 1 1 calc R
N1 N 0.2188(6) 0.6691(5) 0.9351(6) 0.0309(13) Uani 1 1 d .
N2 N 0.1087(5) 0.6855(4) 1.0031(5) 0.0282(12) Uani 1 1 d .
N3 N 0.1212(6) 0.6368(5) 1.1092(6) 0.0321(13) Uani 1 1 d .
N4 N 0.2370(6) 0.5884(5) 1.1149(7) 0.0387(15) Uani 1 1 d .
N5 N 0.3944(7) 0.8152(5) 0.7716(6) 0.0376(15) Uani 1 1 d .
N6 N 0.5009(6) 0.7790(4) 0.8441(6) 0.0355(14) Uani 1 1 d .
N7 N 0.6056(6) 0.8330(5) 0.8351(6) 0.0345(14) Uani 1 1 d .
N8 N 0.5689(6) 0.9054(5) 0.7578(5) 0.0283(13) Uani 1 1 d .
N9 N 0.0520(7) 0.8148(5) 0.7345(7) 0.0376(15) Uani 1 1 d .
N10 N -0.0219(6) 0.8063(5) 0.6189(6) 0.0346(14) Uani 1 1 d .
N11 N -0.1249(7) 0.8639(5) 0.6139(6) 0.0415(16) Uani 1 1 d .
N12 N -0.1203(6) 0.9109(5) 0.7274(6) 0.0352(14) Uani 1 1 d .
N13 N -0.2850(6) 1.0603(5) 0.5540(6) 0.0350(14) Uani 1 1 d .
N14 N -0.3871(6) 1.0411(4) 0.4584(6) 0.0341(14) Uani 1 1 d .
N15 N -0.3651(6) 1.0900(4) 0.3557(6) 0.0341(14) Uani 1 1 d .
N16 N -0.2506(6) 1.1414(5) 0.3808(6) 0.0342(14) Uani 1 1 d .
O1 O 0.5364(6) 0.4611(4) 0.8599(5) 0.0445(14) Uani 1 1 d .
O2 O 0.3137(6) 0.4409(4) 0.8790(5) 0.0426(13) Uani 1 1 d .
O3 O 0.4758(5) 1.0891(4) 0.7175(5) 0.0360(12) Uani 1 1 d .
O4 O 0.2954(5) 1.1078(4) 0.5787(5) 0.0393(13) Uani 1 1 d .
O5 O 0.1932(5) 1.0212(4) 0.8554(5) 0.0424(14) Uani 1 1 d .
O6 O 0.1262(6) 1.0353(4) 1.0548(5) 0.0460(14) Uani 1 1 d .
O7 O 0.0100(5) 1.2912(4) 0.6833(5) 0.0453(15) Uani 1 1 d .
O8 O -0.2020(6) 1.3030(4) 0.5871(5) 0.0449(14) Uani 1 1 d .
Zn1 Zn 0.22262(7) 0.73722(5) 0.76086(7) 0.0276(2) Uani 1 1 d .
Zn2 Zn -0.28632(7) 1.00192(6) 0.73237(7) 0.0303(2) Uani 1 1 d .

loop_
_atom_site_aniso_label
_atom_site_aniso_U_11
_atom_site_aniso_U_22
_atom_site_aniso_U_33
_atom_site_aniso_U_23
_atom_site_aniso_U_13
_atom_site_aniso_U_12
C1 0.025(3) 0.033(4) 0.036(3) 0.001(3) 0.010(3) -0.001(3)
C2 0.034(4) 0.029(4) 0.034(3) 0.007(3) 0.010(3) 0.007(3)
C3 0.031(3) 0.022(4) 0.046(4) -0.007(3) -0.003(3) 0.010(3)
C4 0.040(4) 0.040(5) 0.048(4) -0.019(4) -0.015(3) 0.017(4)
C5 0.043(4) 0.035(4) 0.027(3) 0.002(3) -0.008(3) 0.005(3)
C6 0.023(3) 0.043(5) 0.028(3) -0.009(3) 0.003(3) -0.004(3)
C7 0.029(3) 0.026(4) 0.041(4) 0.000(3) -0.005(3) 0.003(3)
C8 0.026(3) 0.036(4) 0.037(4) 0.000(3) 0.007(3) -0.001(3)
C9 0.046(4) 0.036(5) 0.036(4) 0.018(3) 0.000(3) 0.003(3)
C10 0.031(3) 0.039(5) 0.040(3) 0.017(4) 0.005(3) 0.000(3)
C11 0.036(4) 0.027(4) 0.033(3) 0.005(3) 0.012(3) -0.007(3)
C12 0.028(3) 0.033(4) 0.035(4) -0.002(3) -0.004(3) 0.004(3)
C13 0.027(3) 0.037(5) 0.058(4) -0.023(4) 0.010(3) 0.005(3)
C14 0.039(4) 0.045(5) 0.050(5) -0.012(4) 0.011(3) -0.019(4)
C15 0.043(4) 0.042(5) 0.044(4) -0.020(4) 0.013(3) -0.024(3)
C16 0.020(3) 0.034(4) 0.040(4) 0.002(3) 0.000(3) 0.000(3)
C17 0.034(4) 0.029(4) 0.040(4) 0.012(3) 0.002(3) -0.012(3)
C18 0.034(4) 0.044(5) 0.033(3) -0.008(3) 0.018(3) -0.023(3)
C19 0.048(5) 0.047(6) 0.044(4) -0.015(4) 0.021(4) -0.024(4)
C20 0.043(4) 0.055(6) 0.052(5) -0.021(4) 0.023(4) -0.015(4)
N1 0.028(3) 0.023(3) 0.042(3) 0.005(3) 0.006(2) -0.001(2)
N2 0.029(3) 0.026(3) 0.030(3) 0.010(2) 0.005(2) -0.004(2)
N3 0.035(3) 0.032(4) 0.031(3) 0.006(2) 0.010(2) 0.007(3)
N4 0.030(3) 0.036(4) 0.050(4) 0.009(3) 0.006(3) 0.002(3)
N5 0.036(3) 0.036(4) 0.040(3) 0.009(3) -0.003(3) -0.007(3)
N6 0.038(3) 0.025(3) 0.043(3) 0.017(3) 0.004(3) -0.008(3)
N7 0.031(3) 0.034(4) 0.039(3) 0.004(3) 0.011(2) -0.001(3)
N8 0.027(3) 0.031(3) 0.027(3) 0.006(2) 0.004(2) 0.003(2)
N9 0.047(4) 0.020(4) 0.046(3) -0.010(3) 0.000(3) 0.002(3)
N10 0.032(3) 0.026(3) 0.046(3) 0.001(3) 0.005(3) 0.015(3)
N11 0.035(3) 0.046(4) 0.042(3) -0.007(3) -0.007(3) 0.015(3)
N12 0.028(3) 0.033(4) 0.043(3) -0.015(3) -0.002(2) 0.004(3)
N13 0.028(3) 0.033(4) 0.044(3) 0.006(3) 0.003(2) 0.002(3)
N14 0.025(3) 0.027(3) 0.049(3) 0.003(3) -0.005(2) -0.014(2)
N15 0.040(3) 0.023(3) 0.040(3) 0.004(3) 0.011(3) -0.004(3)
N16 0.030(3) 0.031(3) 0.041(3) -0.006(3) 0.001(2) -0.003(2)
O1 0.047(3) 0.046(4) 0.038(3) -0.015(2) -0.011(2) 0.014(3)
O2 0.048(3) 0.039(3) 0.039(3) -0.012(2) -0.006(2) -0.010(3)
O3 0.036(3) 0.033(3) 0.039(3) 0.004(2) 0.003(2) -0.006(2)
O4 0.033(3) 0.037(3) 0.046(3) 0.013(2) -0.006(2) 0.001(2)
O5 0.047(3) 0.043(4) 0.040(3) -0.018(2) 0.017(2) -0.014(2)
O6 0.043(3) 0.051(4) 0.044(3) -0.016(3) 0.005(2) -0.009(3)
O7 0.043(3) 0.052(4) 0.042(3) -0.021(3) 0.014(2) -0.017(3)
O8 0.055(3) 0.039(3) 0.044(3) -0.015(2) 0.018(3) -0.007(3)
Zn1 0.0278(4) 0.0267(4) 0.0285(3) 0.0006(3) 0.0039(3) 0.0001(3)
Zn2 0.0287(4) 0.0351(5) 0.0276(3) -0.0007(4) 0.0041(3) -0.0025(3)

loop_
_atom_type_symbol
_atom_type_description
_atom_type_scat_dispersion_real
_atom_type_scat_dispersion_imag
_atom_type_scat_source
C C 0.0033 0.0016 'International Tables Vol C Tables 4.2.6.8 and 6.1.1.4'
H H 0.0000 0.0000 'International Tables Vol C Tables 4.2.6.8 and 6.1.1.4'
N N 0.0061 0.0033 'International Tables Vol C Tables 4.2.6.8 and 6.1.1.4'
O O 0.0106 0.0060 'International Tables Vol C Tables 4.2.6.8 and 6.1.1.4'
Zn Zn 0.2839 1.4301 'International Tables Vol C Tables 4.2.6.8 and 6.1.1.4'

loop_
_geom_angle_atom_site_label_1
_geom_angle_atom_site_label_2
_geom_angle_atom_site_label_3
_geom_angle
_geom_angle_site_symmetry_1
_geom_angle_site_symmetry_3
N1 C1 N4 107.2(6) . .
N1 C1 C2 126.6(7) . .
N4 C1 C2 126.1(7) . .
C1 C2 C3 111.9(6) . .
C1 C2 H2A 109.2 . .
C3 C2 H2A 109.2 . .
C1 C2 H2B 109.2 . .
C3 C2 H2B 109.2 . .
H2A C2 H2B 107.9 . .
O2 C3 O1 126.0(7) . .
O2 C3 C2 124.9(6) . .
O1 C3 C2 109.0(6) . .
O1 C4 C5 109.5(6) . .
O1 C4 H4A 109.8 . .
C5 C4 H4A 109.8 . .
O1 C4 H4B 109.8 . .
C5 C4 H4B 109.8 . .
H4A C4 H4B 108.2 . .
C4 C5 H5A 109.5 . .
C4 C5 H5B 109.5 . .
H5A C5 H5B 109.5 . .
C4 C5 H5C 109.5 . .
H5A C5 H5C 109.5 . .
H5B C5 H5C 109.5 . .
N8 C6 N5 107.9(6) . .
N8 C6 C7 125.0(7) . .
N5 C6 C7 127.2(6) . .
C6 C7 C8 115.5(6) . .
C6 C7 H7A 108.4 . .
C8 C7 H7A 108.4 . .
C6 C7 H7B 108.4 . .
C8 C7 H7B 108.4 . .
H7A C7 H7B 107.5 . .
O3 C8 O4 125.8(8) . .
O3 C8 C7 123.8(7) . .
O4 C8 C7 110.4(6) . .
O4 C9 C10 111.0(7) . .
O4 C9 H9A 109.4 . .
C10 C9 H9A 109.4 . .
O4 C9 H9B 109.4 . .
C10 C9 H9B 109.4 . .
H9A C9 H9B 108.0 . .
C9 C10 H10A 109.5 . .
C9 C10 H10B 109.5 . .
H10A C10 H10B 109.5 . .
C9 C10 H10C 109.5 . .
H10A C10 H10C 109.5 . .
H10B C10 H10C 109.5 . .
N12 C11 N9 109.3(6) . .
N12 C11 C12 124.8(7) . .
N9 C11 C12 125.8(7) . .
C11 C12 C13 116.0(7) . .
C11 C12 H12A 108.3 . .
C13 C12 H12A 108.3 . .
C11 C12 H12B 108.3 . .
C13 C12 H12B 108.3 . .
H12A C12 H12B 107.4 . .
O5 C13 O6 124.9(8) . .
O5 C13 C12 124.3(7) . .
O6 C13 C12 110.8(7) . .
O6 C14 C15 104.8(7) . .
O6 C14 H14A 110.8 . .
C15 C14 H14A 110.8 . .
O6 C14 H14B 110.8 . .
C15 C14 H14B 110.8 . .
H14A C14 H14B 108.9 . .
C14 C15 H15A 109.5 . .
C14 C15 H15B 109.5 . .
H15A C15 H15B 109.5 . .
C14 C15 H15C 109.5 . .
H15A C15 H15C 109.5 . .
H15B C15 H15C 109.5 . .
N16 C16 N13 110.4(6) . .
N16 C16 C17 127.6(7) . .
N13 C16 C17 121.9(6) . .
C18 C17 C16 113.1(7) . .
C18 C17 H17A 109.0 . .
C16 C17 H17A 109.0 . .
C18 C17 H17B 109.0 . .
C16 C17 H17B 109.0 . .
H17A C17 H17B 107.8 . .
O8 C18 O7 124.2(8) . .
O8 C18 C17 124.3(7) . .
O7 C18 C17 111.5(7) . .
O7 C19 C20 113.2(7) . .
O7 C19 H19A 108.9 . .
C20 C19 H19A 108.9 . .
O7 C19 H19B 108.9 . .
C20 C19 H19B 108.9 . .
H19A C19 H19B 107.7 . .
C19 C20 H20A 109.5 . .
C19 C20 H20B 109.5 . .
H20A C20 H20B 109.5 . .
C19 C20 H20C 109.5 . .
H20A C20 H20C 109.5 . .
H20B C20 H20C 109.5 . .
C1 N1 N2 107.4(6) . .
C1 N1 Zn1 136.1(5) . .
N2 N1 Zn1 116.5(4) . .
N3 N2 N1 108.7(6) . .
N2 N3 N4 109.6(6) . .
N3 N4 C1 107.1(6) . .
N3 N4 Zn2 119.9(5) . 2_547
C1 N4 Zn2 132.9(5) . 2_547
N6 N5 C6 107.5(6) . .
N6 N5 Zn1 115.2(5) . .
C6 N5 Zn1 137.1(5) . .
N7 N6 N5 108.5(6) . .
N6 N7 N8 109.3(6) . .
N7 N8 C6 106.9(6) . .
N7 N8 Zn2 116.9(4) . 1_655
C6 N8 Zn2 136.2(5) . 1_655
C11 N9 N10 105.9(6) . .
C11 N9 Zn1 137.2(5) . .
N10 N9 Zn1 116.7(5) . .
N11 N10 N9 109.6(6) . .
N10 N11 N12 108.4(6) . .
C11 N12 N11 106.6(6) . .
C11 N12 Zn2 141.8(5) . .
N11 N12 Zn2 111.5(4) . .
C16 N13 N14 105.5(6) . .
C16 N13 Zn2 134.1(5) . .
N14 N13 Zn2 120.4(5) . .
N15 N14 N13 108.1(5) . .
N14 N15 N16 109.5(6) . .
C16 N16 N15 106.5(6) . .
C16 N16 Zn1 139.4(5) . 2_556
N15 N16 Zn1 113.2(5) . 2_556
C3 O1 C4 118.7(6) . .
C8 O4 C9 116.5(6) . .
C13 O6 C14 118.2(6) . .
C18 O7 C19 122.9(7) . .
N9 Zn1 N5 112.7(3) . .
N9 Zn1 N16 116.1(3) . 2_546
N5 Zn1 N16 104.3(3) . 2_546
N9 Zn1 N1 107.6(3) . .
N5 Zn1 N1 107.2(2) . .
N16 Zn1 N1 108.6(3) 2_546 .
N13 Zn2 N8 117.6(2) . 1_455
N13 Zn2 N4 115.5(3) . 2_557
N8 Zn2 N4 116.3(3) 1_455 2_557
N13 Zn2 N12 99.7(3) . .
N8 Zn2 N12 97.8(3) 1_455 .
N4 Zn2 N12 105.4(3) 2_557 .

loop_
_geom_bond_atom_site_label_1
_geom_bond_atom_site_label_2
_geom_bond_distance
_geom_bond_site_symmetry_2
C1 N1 1.335(10) .
C1 N4 1.375(10) .
C1 C2 1.438(9) .
C2 C3 1.493(10) .
C2 H2A 0.9700 .
C2 H2B 0.9700 .
C3 O2 1.180(9) .
C3 O1 1.333(9) .
C4 O1 1.429(9) .
C4 C5 1.513(11) .
C4 H4A 0.9700 .
C4 H4B 0.9700 .
C5 H5A 0.9600 .
C5 H5B 0.9600 .
C5 H5C 0.9600 .
C6 N8 1.341(9) .
C6 N5 1.342(11) .
C6 C7 1.479(10) .
C7 C8 1.508(11) .
C7 H7A 0.9700 .
C7 H7B 0.9700 .
C8 O3 1.188(9) .
C8 O4 1.282(9) .
C9 O4 1.479(10) .
C9 C10 1.503(10) .
C9 H9A 0.9700 .
C9 H9B 0.9700 .
C10 H10A 0.9600 .
C10 H10B 0.9600 .
C10 H10C 0.9600 .
C11 N12 1.337(10) .
C11 N9 1.343(10) .
C11 C12 1.458(10) .
C12 C13 1.496(11) .
C12 H12A 0.9700 .
C12 H12B 0.9700 .
C13 O5 1.202(10) .
C13 O6 1.306(9) .
C14 O6 1.450(10) .
C14 C15 1.508(11) .
C14 H14A 0.9700 .
C14 H14B 0.9700 .
C15 H15A 0.9600 .
C15 H15B 0.9600 .
C15 H15C 0.9600 .
C16 N16 1.313(9) .
C16 N13 1.346(10) .
C16 C17 1.487(10) .
C17 C18 1.470(12) .
C17 H17A 0.9700 .
C17 H17B 0.9700 .
C18 O8 1.208(10) .
C18 O7 1.326(9) .
C19 O7 1.398(11) .
C19 C20 1.491(14) .
C19 H19A 0.9700 .
C19 H19B 0.9700 .
C20 H20A 0.9600 .
C20 H20B 0.9600 .
C20 H20C 0.9600 .
N1 N2 1.363(8) .
N1 Zn1 2.049(6) .
N2 N3 1.296(8) .
N3 N4 1.334(9) .
N4 Zn2 2.031(7) 2_547
N5 N6 1.338(9) .
N5 Zn1 2.026(6) .
N6 N7 1.301(9) .
N7 N8 1.341(9) .
N8 Zn2 2.024(6) 1_655
N9 N10 1.347(9) .
N9 Zn1 2.016(7) .
N10 N11 1.307(9) .
N11 N12 1.349(9) .
N12 Zn2 2.099(6) .
N13 N14 1.373(8) .
N13 Zn2 2.023(6) .
N14 N15 1.305(9) .
N15 N16 1.355(9) .
N16 Zn1 2.044(7) 2_556
Zn1 N16 2.044(7) 2_546
Zn2 N8 2.024(6) 1_455
Zn2 N4 2.031(7) 2_557

loop_
_geom_torsion_atom_site_label_1
_geom_torsion_atom_site_label_2
_geom_torsion_atom_site_label_3
_geom_torsion_atom_site_label_4
_geom_torsion
_geom_torsion_site_symmetry_4
N1 C1 C2 C3 -96.4(9) .
N4 C1 C2 C3 89.1(9) .
C1 C2 C3 O2 -3.4(11) .
C1 C2 C3 O1 172.3(6) .
N8 C6 C7 C8 -39.0(10) .
N5 C6 C7 C8 142.6(8) .
C6 C7 C8 O3 8.3(11) .
C6 C7 C8 O4 -169.8(6) .
N12 C11 C12 C13 -91.0(9) .
N9 C11 C12 C13 93.0(9) .
C11 C12 C13 O5 -18.4(11) .
C11 C12 C13 O6 160.8(7) .
N16 C16 C17 C18 71.0(10) .
N13 C16 C17 C18 -105.5(8) .
C16 C17 C18 O8 -0.6(10) .
C16 C17 C18 O7 178.2(6) .
N4 C1 N1 N2 -1.5(9) .
C2 C1 N1 N2 -176.9(7) .
N4 C1 N1 Zn1 -179.6(5) .
C2 C1 N1 Zn1 5.0(13) .
C1 N1 N2 N3 0.8(8) .
Zn1 N1 N2 N3 179.3(5) .
N1 N2 N3 N4 0.3(8) .
N2 N3 N4 C1 -1.2(8) .
N2 N3 N4 Zn2 -178.6(5) 2_547
N1 C1 N4 N3 1.6(9) .
C2 C1 N4 N3 177.1(7) .
N1 C1 N4 Zn2 178.5(5) 2_547
C2 C1 N4 Zn2 -6.0(13) 2_547
N8 C6 N5 N6 -0.1(8) .
C7 C6 N5 N6 178.6(7) .
N8 C6 N5 Zn1 -174.9(6) .
C7 C6 N5 Zn1 3.8(13) .
C6 N5 N6 N7 -0.3(8) .
Zn1 N5 N6 N7 175.8(5) .
N5 N6 N7 N8 0.6(8) .
N6 N7 N8 C6 -0.6(8) .
N6 N7 N8 Zn2 178.3(5) 1_655
N5 C6 N8 N7 0.4(8) .
C7 C6 N8 N7 -178.3(7) .
N5 C6 N8 Zn2 -178.2(5) 1_655
C7 C6 N8 Zn2 3.1(11) 1_655
N12 C11 N9 N10 2.1(9) .
C12 C11 N9 N10 178.6(7) .
N12 C11 N9 Zn1 176.6(6) .
C12 C11 N9 Zn1 -7.0(13) .
C11 N9 N10 N11 -1.1(9) .
Zn1 N9 N10 N11 -176.9(5) .
N9 N10 N11 N12 -0.3(9) .
N9 C11 N12 N11 -2.3(9) .
C12 C11 N12 N11 -178.8(7) .
N9 C11 N12 Zn2 176.8(7) .
C12 C11 N12 Zn2 0.3(14) .
N10 N11 N12 C11 1.6(9) .
N10 N11 N12 Zn2 -177.8(5) .
N16 C16 N13 N14 1.4(9) .
C17 C16 N13 N14 178.4(7) .
N16 C16 N13 Zn2 -176.6(5) .
C17 C16 N13 Zn2 0.4(12) .
C16 N13 N14 N15 -0.8(8) .
Zn2 N13 N14 N15 177.5(5) .
N13 N14 N15 N16 0.0(8) .
N13 C16 N16 N15 -1.4(9) .
C17 C16 N16 N15 -178.2(7) .
N13 C16 N16 Zn1 166.0(6) 2_556
C17 C16 N16 Zn1 -10.8(13) 2_556
N14 N15 N16 C16 0.9(8) .
N14 N15 N16 Zn1 -170.2(5) 2_556
O2 C3 O1 C4 7.7(12) .
C2 C3 O1 C4 -168.0(7) .
C5 C4 O1 C3 -103.9(8) .
O3 C8 O4 C9 0.9(11) .
C7 C8 O4 C9 178.9(6) .
C10 C9 O4 C8 78.0(8) .
O5 C13 O6 C14 1.0(12) .
C12 C13 O6 C14 -178.2(7) .
C15 C14 O6 C13 -170.0(7) .
O8 C18 O7 C19 6.6(11) .
C17 C18 O7 C19 -172.3(7) .
C20 C19 O7 C18 -81.0(9) .
C11 N9 Zn1 N5 -61.9(9) .
N10 N9 Zn1 N5 112.1(6) .
C11 N9 Zn1 N16 177.9(8) 2_546
N10 N9 Zn1 N16 -8.1(7) 2_546
C11 N9 Zn1 N1 56.0(9) .
N10 N9 Zn1 N1 -129.9(6) .
N6 N5 Zn1 N9 150.9(5) .
C6 N5 Zn1 N9 -34.5(9) .
N6 N5 Zn1 N16 -82.3(6) 2_546
C6 N5 Zn1 N16 92.2(8) 2_546
N6 N5 Zn1 N1 32.7(6) .
C6 N5 Zn1 N1 -152.8(8) .
C1 N1 Zn1 N9 177.9(8) .
N2 N1 Zn1 N9 -0.1(6) .
C1 N1 Zn1 N5 -60.7(8) .
N2 N1 Zn1 N5 121.3(5) .
C1 N1 Zn1 N16 51.5(8) 2_546
N2 N1 Zn1 N16 -126.5(5) 2_546
C16 N13 Zn2 N8 -176.1(7) 1_455
N14 N13 Zn2 N8 6.1(7) 1_455
C16 N13 Zn2 N4 40.5(8) 2_557
N14 N13 Zn2 N4 -137.2(5) 2_557
C16 N13 Zn2 N12 -71.9(8) .
N14 N13 Zn2 N12 110.4(6) .
C11 N12 Zn2 N13 135.2(9) .
N11 N12 Zn2 N13 -45.7(6) .
C11 N12 Zn2 N8 -104.9(9) 1_455
N11 N12 Zn2 N8 74.2(6) 1_455
C11 N12 Zn2 N4 15.2(10) 2_557
N11 N12 Zn2 N4 -165.7(6) 2_557
